data_4104659
loop_
_publ_author_name
'Noah Z. Burns'
'Irina N. Krylova'
'Rami N. Hannoush'
'Phil S. Baran'

_publ_section_title
;
 Scalable Total Synthesis and Biological Evaluation of Haouamine A and Its
 Atropisomer
;
_journal_name_full 'Journal of the American Chemical Society'
_journal_page_first 9172
_journal_page_last 9173
_journal_paper_doi 10.1021/ja903745s
_journal_volume 131
_journal_year 2009
_chemical_formula_sum 'C35 H33 N O4'
_chemical_formula_weight 531.62
_chemical_name_systematic
; 
 ? 
;
_space_group_IT_number 14
_symmetry_cell_setting monoclinic
_symmetry_space_group_name_Hall '-P 2ybc'
_symmetry_space_group_name_H-M 'P 1 21/c 1'
_atom_sites_solution_hydrogens geom
_atom_sites_solution_primary direct
_atom_sites_solution_secondary difmap
_audit_creation_method SHELXL-97
_cell_angle_alpha 90.00
_cell_angle_beta 108.383(10)
_cell_angle_gamma 90.00
_cell_formula_units_Z 4
_cell_length_a 10.538(7)
_cell_length_b 28.664(19)
_cell_length_c 9.364(6)
_cell_measurement_reflns_used 6286
_cell_measurement_temperature 173(2)
_cell_measurement_theta_max 25.86
_cell_measurement_theta_min 2.64
_cell_volume 2684(3)
_computing_cell_refinement 'Bruker SAINT'
_computing_data_collection 'Bruker APEX2'
_computing_data_reduction 'Bruker SAINT'
_computing_molecular_graphics 'Bruker SHELXTL'
_computing_publication_material 'Bruker SHELXTL'
_computing_structure_refinement 'SHELXL-97 (Sheldrick, 1997)'
_computing_structure_solution 'SHELXS-97 (Sheldrick, 1990)'
_diffrn_ambient_temperature 173(2)
_diffrn_measured_fraction_theta_full 0.994
_diffrn_measured_fraction_theta_max 0.968
_diffrn_measurement_device_type 'Bruker APEX-II CCD'
_diffrn_measurement_method '\f and \w scans'
_diffrn_radiation_monochromator graphite
_diffrn_radiation_source 'fine-focus sealed tube'
_diffrn_radiation_type MoK\a
_diffrn_radiation_wavelength 0.71073
_diffrn_reflns_av_R_equivalents 0.0650
_diffrn_reflns_av_sigmaI/netI 0.0558
_diffrn_reflns_limit_h_max 12
_diffrn_reflns_limit_h_min -6
_diffrn_reflns_limit_k_max 28
_diffrn_reflns_limit_k_min -35
_diffrn_reflns_limit_l_max 11
_diffrn_reflns_limit_l_min -10
_diffrn_reflns_number 20579
_diffrn_reflns_theta_full 25.00
_diffrn_reflns_theta_max 26.10
_diffrn_reflns_theta_min 2.16
_exptl_absorpt_coefficient_mu 0.085
_exptl_absorpt_correction_T_max 0.923
_exptl_absorpt_correction_T_min 0.669
_exptl_absorpt_correction_type multi-scan
_exptl_absorpt_process_details sadabs
_exptl_crystal_colour colorless
_exptl_crystal_density_diffrn 1.316
_exptl_crystal_description block
_exptl_crystal_F_000 1128
_exptl_crystal_size_max 0.30
_exptl_crystal_size_mid 0.24
_exptl_crystal_size_min 0.20
_refine_diff_density_max 0.262
_refine_diff_density_min -0.243
_refine_diff_density_rms 0.055
_refine_ls_extinction_coef 0.0087(12)
_refine_ls_extinction_expression Fc^*^=kFc[1+0.001xFc^2^\l^3^/sin(2\q)]^-1/4^
_refine_ls_extinction_method SHELXL
_refine_ls_goodness_of_fit_ref 1.044
_refine_ls_hydrogen_treatment constr
_refine_ls_matrix_type full
_refine_ls_number_parameters 366
_refine_ls_number_reflns 5161
_refine_ls_number_restraints 0
_refine_ls_restrained_S_all 1.044
_refine_ls_R_factor_all 0.0604
_refine_ls_R_factor_gt 0.0474
_refine_ls_shift/su_max 0.000
_refine_ls_shift/su_mean 0.000
_refine_ls_structure_factor_coef Fsqd
_refine_ls_weighting_details 'calc w=1/[\s^2^(Fo^2^)+(0.0680P)^2^+0.7473P] where P=(Fo^2^+2Fc^2^)/3'
_refine_ls_weighting_scheme calc
_refine_ls_wR_factor_gt 0.1235
_refine_ls_wR_factor_ref 0.1348
_reflns_number_gt 4193
_reflns_number_total 5161
_reflns_threshold_expression >2sigma(I)
_cod_data_source_file ja903745s_si_003.cif
_cod_data_source_block baran94
_cod_database_code 4104659

loop_
_symmetry_equiv_pos_as_xyz
'x, y, z'
'-x, y+1/2, -z+1/2'
'-x, -y, -z'
'x, -y-1/2, z-1/2'

loop_
_atom_site_label
_atom_site_type_symbol
_atom_site_fract_x
_atom_site_fract_y
_atom_site_fract_z
_atom_site_U_iso_or_equiv
_atom_site_adp_type
_atom_site_occupancy
_atom_site_symmetry_multiplicity
_atom_site_calc_flag
_atom_site_refinement_flags
O1 O 0.65653(11) -0.03350(4) 1.28860(13) 0.0254(3) Uani 1 1 d .
O2 O 0.74807(12) 0.11175(5) 0.47714(13) 0.0309(3) Uani 1 1 d .
O3 O 0.49408(11) 0.11361(4) 0.77320(12) 0.0227(3) Uani 1 1 d .
H3 H 0.4581 0.0880 0.7815 0.034 Uiso 1 1 calc R
O4 O 1.06544(12) 0.05720(4) 1.11991(13) 0.0279(3) Uani 1 1 d .
N1 N 0.74665(13) 0.20483(5) 1.05051(15) 0.0205(3) Uani 1 1 d .
C1 C 0.79756(18) -0.04080(7) 1.3273(2) 0.0321(4) Uani 1 1 d .
H1A H 0.8245 -0.0388 1.2364 0.048 Uiso 1 1 calc R
H1B H 0.8201 -0.0718 1.3727 0.048 Uiso 1 1 calc R
H1C H 0.8447 -0.0169 1.3993 0.048 Uiso 1 1 calc R
C2 C 0.60613(16) 0.00794(6) 1.21704(17) 0.0209(4) Uani 1 1 d .
C3 C 0.68518(16) 0.04372(6) 1.19373(17) 0.0203(4) Uani 1 1 d .
H3A H 0.7797 0.0403 1.2270 0.024 Uiso 1 1 calc R
C4 C 0.62792(15) 0.08477(6) 1.12193(16) 0.0182(4) Uani 1 1 d .
C5 C 0.72045(15) 0.12216(6) 1.10091(16) 0.0178(4) Uani 1 1 d .
C6 C 0.81145(15) 0.11190(6) 1.03558(17) 0.0191(4) Uani 1 1 d .
H6 H 0.8108 0.0815 0.9952 0.023 Uiso 1 1 calc R
C7 C 0.91647(15) 0.14604(6) 1.02169(18) 0.0199(4) Uani 1 1 d .
C8 C 0.93834(15) 0.14081(6) 0.86933(18) 0.0202(4) Uani 1 1 d .
C9 C 0.83215(16) 0.12651(6) 0.74571(18) 0.0217(4) Uani 1 1 d .
H9 H 0.7495 0.1177 0.7587 0.026 Uiso 1 1 calc R
C10 C 0.84690(16) 0.12506(6) 0.60403(18) 0.0237(4) Uani 1 1 d .
C11 C 0.62545(17) 0.09612(7) 0.4948(2) 0.0308(4) Uani 1 1 d .
H11A H 0.6419 0.0681 0.5578 0.046 Uiso 1 1 calc R
H11B H 0.5617 0.0889 0.3959 0.046 Uiso 1 1 calc R
H11C H 0.5885 0.1207 0.5429 0.046 Uiso 1 1 calc R
C12 C 0.46437(15) 0.14594(6) 0.86524(17) 0.0200(4) Uani 1 1 d .
C13 C 0.48793(15) 0.19222(6) 0.84041(18) 0.0220(4) Uani 1 1 d .
H13 H 0.5134 0.2004 0.7550 0.026 Uiso 1 1 calc R
C14 C 0.47504(16) 0.22692(6) 0.93825(18) 0.0226(4) Uani 1 1 d .
C15 C 0.40915(15) 0.21575(6) 1.04153(18) 0.0225(4) Uani 1 1 d .
H15 H 0.3776 0.2397 1.0917 0.027 Uiso 1 1 calc R
C16 C 0.39006(15) 0.16922(6) 1.07040(18) 0.0220(4) Uani 1 1 d .
H16 H 0.3476 0.1615 1.1430 0.026 Uiso 1 1 calc R
C17 C 0.43252(15) 0.13346(6) 0.99390(17) 0.0201(4) Uani 1 1 d .
C18 C 0.48629(15) 0.08885(6) 1.07054(17) 0.0191(4) Uani 1 1 d .
C19 C 0.40960(16) 0.05241(6) 1.09683(17) 0.0210(4) Uani 1 1 d .
H19 H 0.3149 0.0552 1.0635 0.025 Uiso 1 1 calc R
C20 C 0.46759(16) 0.01217(6) 1.17034(17) 0.0219(4) Uani 1 1 d .
H20 H 0.4136 -0.0122 1.1886 0.026 Uiso 1 1 calc R
C21 C 1.04362(15) 0.13853(6) 1.15529(17) 0.0202(4) Uani 1 1 d .
C22 C 1.11153(16) 0.09678(6) 1.20370(18) 0.0235(4) Uani 1 1 d .
C23 C 1.22186(17) 0.09649(7) 1.33399(19) 0.0287(4) Uani 1 1 d .
H23 H 1.2691 0.0683 1.3678 0.034 Uiso 1 1 calc R
C24 C 1.26277(17) 0.13770(7) 1.41461(19) 0.0309(5) Uani 1 1 d .
H24 H 1.3382 0.1373 1.5030 0.037 Uiso 1 1 calc R
C25 C 1.19550(17) 0.17895(7) 1.36808(19) 0.0295(4) Uani 1 1 d .
H25 H 1.2237 0.2069 1.4237 0.035 Uiso 1 1 calc R
C26 C 1.08513(16) 0.17900(6) 1.23763(19) 0.0242(4) Uani 1 1 d .
C27 C 0.99582(17) 0.21949(7) 1.1740(2) 0.0331(5) Uani 1 1 d .
H27A H 1.0452 0.2440 1.1389 0.040 Uiso 1 1 calc R
H27B H 0.9601 0.2331 1.2507 0.040 Uiso 1 1 calc R
C28 C 0.88080(16) 0.19951(6) 1.04019(18) 0.0223(4) Uani 1 1 d .
H28 H 0.8831 0.2163 0.9475 0.027 Uiso 1 1 calc R
C29 C 0.70807(16) 0.25331(6) 1.06911(19) 0.0233(4) Uani 1 1 d .
H29A H 0.7768 0.2745 1.0539 0.028 Uiso 1 1 calc R
H29B H 0.7072 0.2575 1.1737 0.028 Uiso 1 1 calc R
C30 C 0.56804(17) 0.26780(6) 0.95856(19) 0.0246(4) Uani 1 1 d .
H30A H 0.5322 0.2946 1.0003 0.030 Uiso 1 1 calc R
H30B H 0.5767 0.2772 0.8603 0.030 Uiso 1 1 calc R
C31 C 0.71902(16) 0.17181(6) 1.15619(18) 0.0208(4) Uani 1 1 d .
H31A H 0.6305 0.1787 1.1670 0.025 Uiso 1 1 calc R
H31B H 0.7873 0.1753 1.2562 0.025 Uiso 1 1 calc R
C32 C 1.10191(18) 0.01312(7) 1.1936(2) 0.0332(5) Uani 1 1 d .
H32A H 1.1977 0.0077 1.2129 0.050 Uiso 1 1 calc R
H32B H 1.0506 -0.0118 1.1290 0.050 Uiso 1 1 calc R
H32C H 1.0823 0.0133 1.2892 0.050 Uiso 1 1 calc R
C33 C 0.96759(17) 0.13814(6) 0.58375(19) 0.0248(4) Uani 1 1 d .
H33 H 0.9778 0.1372 0.4866 0.030 Uiso 1 1 calc R
C34 C 1.07185(17) 0.15244(6) 0.70671(19) 0.0254(4) Uani 1 1 d .
H34 H 1.1541 0.1615 0.6935 0.030 Uiso 1 1 calc R
C35 C 1.05858(16) 0.15380(6) 0.84896(19) 0.0239(4) Uani 1 1 d .
H35 H 1.1315 0.1636 0.9326 0.029 Uiso 1 1 calc R

loop_
_atom_site_aniso_label
_atom_site_aniso_U_11
_atom_site_aniso_U_22
_atom_site_aniso_U_33
_atom_site_aniso_U_23
_atom_site_aniso_U_13
_atom_site_aniso_U_12
O1 0.0240(6) 0.0213(7) 0.0290(6) 0.0043(5) 0.0056(5) 0.0008(5)
O2 0.0239(6) 0.0485(9) 0.0190(6) -0.0050(5) 0.0049(5) -0.0073(6)
O3 0.0252(6) 0.0229(7) 0.0196(6) -0.0016(5) 0.0064(5) -0.0024(5)
O4 0.0272(6) 0.0241(7) 0.0269(6) 0.0002(5) 0.0005(5) 0.0038(5)
N1 0.0189(7) 0.0192(8) 0.0235(7) 0.0001(6) 0.0069(6) -0.0006(6)
C1 0.0251(9) 0.0296(11) 0.0396(10) 0.0077(8) 0.0074(8) 0.0066(8)
C2 0.0247(8) 0.0194(9) 0.0171(7) -0.0007(6) 0.0045(7) 0.0011(7)
C3 0.0179(7) 0.0242(10) 0.0174(7) -0.0020(6) 0.0037(6) -0.0006(7)
C4 0.0188(8) 0.0223(10) 0.0138(7) -0.0020(6) 0.0052(6) -0.0009(7)
C5 0.0143(7) 0.0213(9) 0.0143(7) 0.0007(6) -0.0006(6) -0.0008(6)
C6 0.0170(7) 0.0185(9) 0.0184(8) -0.0003(6) 0.0010(6) -0.0003(6)
C7 0.0167(7) 0.0198(9) 0.0216(8) 0.0002(6) 0.0039(6) 0.0005(6)
C8 0.0187(8) 0.0195(9) 0.0211(8) -0.0002(6) 0.0047(6) 0.0018(7)
C9 0.0191(8) 0.0234(10) 0.0223(8) 0.0008(7) 0.0061(7) -0.0003(7)
C10 0.0219(8) 0.0257(10) 0.0213(8) -0.0024(7) 0.0036(7) 0.0001(7)
C11 0.0220(8) 0.0448(12) 0.0234(9) -0.0065(8) 0.0042(7) -0.0059(8)
C12 0.0149(7) 0.0232(10) 0.0180(7) -0.0018(6) -0.0003(6) 0.0009(6)
C13 0.0189(8) 0.0263(10) 0.0175(7) 0.0050(7) 0.0008(6) 0.0010(7)
C14 0.0177(7) 0.0229(10) 0.0230(8) 0.0039(7) 0.0002(6) 0.0045(7)
C15 0.0169(7) 0.0245(10) 0.0235(8) -0.0008(7) 0.0028(6) 0.0040(7)
C16 0.0149(7) 0.0289(10) 0.0209(8) 0.0013(7) 0.0038(6) 0.0009(7)
C17 0.0139(7) 0.0242(10) 0.0189(7) 0.0006(7) 0.0003(6) -0.0018(6)
C18 0.0183(7) 0.0227(9) 0.0153(7) -0.0022(6) 0.0038(6) -0.0005(7)
C19 0.0178(7) 0.0259(10) 0.0183(7) -0.0024(7) 0.0044(6) -0.0015(7)
C20 0.0221(8) 0.0227(10) 0.0215(8) -0.0013(7) 0.0075(7) -0.0053(7)
C21 0.0159(7) 0.0266(10) 0.0185(7) -0.0004(7) 0.0059(6) -0.0027(7)
C22 0.0200(8) 0.0302(10) 0.0200(8) -0.0003(7) 0.0058(7) -0.0015(7)
C23 0.0209(8) 0.0396(12) 0.0236(9) 0.0066(8) 0.0041(7) -0.0004(8)
C24 0.0187(8) 0.0520(13) 0.0191(8) 0.0001(8) 0.0019(7) -0.0058(8)
C25 0.0209(8) 0.0423(12) 0.0247(9) -0.0081(8) 0.0065(7) -0.0109(8)
C26 0.0174(8) 0.0302(10) 0.0260(8) -0.0040(7) 0.0083(7) -0.0062(7)
C27 0.0205(8) 0.0288(11) 0.0454(11) -0.0121(9) 0.0035(8) -0.0051(8)
C28 0.0193(8) 0.0228(10) 0.0250(8) -0.0010(7) 0.0075(7) -0.0013(7)
C29 0.0230(8) 0.0196(9) 0.0264(8) -0.0020(7) 0.0064(7) -0.0013(7)
C30 0.0253(8) 0.0221(10) 0.0248(8) 0.0017(7) 0.0058(7) 0.0026(7)
C31 0.0183(7) 0.0225(10) 0.0208(8) 0.0001(7) 0.0050(6) -0.0009(7)
C32 0.0292(9) 0.0299(11) 0.0375(10) 0.0059(8) 0.0060(8) 0.0032(8)
C33 0.0256(8) 0.0289(10) 0.0213(8) 0.0020(7) 0.0094(7) 0.0030(7)
C34 0.0202(8) 0.0278(10) 0.0291(9) 0.0021(7) 0.0092(7) 0.0008(7)
C35 0.0179(8) 0.0280(10) 0.0239(8) 0.0005(7) 0.0037(7) -0.0007(7)

loop_
_atom_type_symbol
_atom_type_description
_atom_type_scat_dispersion_real
_atom_type_scat_dispersion_imag
_atom_type_scat_source
C C 0.0033 0.0016 'International Tables Vol C Tables 4.2.6.8 and 6.1.1.4'
H H 0.0000 0.0000 'International Tables Vol C Tables 4.2.6.8 and 6.1.1.4'
N N 0.0061 0.0033 'International Tables Vol C Tables 4.2.6.8 and 6.1.1.4'
O O 0.0106 0.0060 'International Tables Vol C Tables 4.2.6.8 and 6.1.1.4'

loop_
_geom_angle_atom_site_label_1
_geom_angle_atom_site_label_2
_geom_angle_atom_site_label_3
_geom_angle
C2 O1 C1 117.24(13)
C10 O2 C11 117.23(13)
C22 O4 C32 117.34(14)
C28 N1 C31 112.44(13)
C28 N1 C29 114.62(13)
C31 N1 C29 114.14(14)
C3 C2 O1 123.71(15)
C3 C2 C20 120.74(16)
O1 C2 C20 115.54(15)
C2 C3 C4 120.78(15)
C3 C4 C18 118.76(15)
C3 C4 C5 117.70(14)
C18 C4 C5 123.53(15)
C6 C5 C4 119.79(15)
C6 C5 C31 116.95(15)
C4 C5 C31 123.23(14)
C5 C6 C7 123.53(16)
C6 C7 C8 110.35(13)
C6 C7 C21 108.28(13)
C8 C7 C21 113.54(14)
C6 C7 C28 114.01(14)
C8 C7 C28 107.81(13)
C21 C7 C28 102.76(13)
C35 C8 C9 119.51(16)
C35 C8 C7 121.06(14)
C9 C8 C7 119.21(15)
C10 C9 C8 120.09(16)
O2 C10 C9 123.88(16)
O2 C10 C33 115.77(15)
C9 C10 C33 120.34(15)
O3 C12 C13 117.08(15)
O3 C12 C17 122.39(16)
C13 C12 C17 119.74(15)
C12 C13 C14 121.09(16)
C13 C14 C15 117.86(17)
C13 C14 C30 116.57(16)
C15 C14 C30 122.66(16)
C16 C15 C14 119.36(16)
C15 C16 C17 120.91(16)
C12 C17 C16 117.13(16)
C12 C17 C18 118.56(15)
C16 C17 C18 121.07(15)
C19 C18 C4 119.05(15)
C19 C18 C17 125.25(15)
C4 C18 C17 115.69(14)
C20 C19 C18 121.66(16)
C19 C20 C2 118.96(16)
C26 C21 C22 119.87(15)
C26 C21 C7 112.21(15)
C22 C21 C7 127.78(15)
O4 C22 C21 117.96(14)
O4 C22 C23 122.68(16)
C21 C22 C23 119.36(17)
C22 C23 C24 119.89(18)
C25 C24 C23 121.03(16)
C24 C25 C26 118.80(17)
C21 C26 C25 121.04(17)
C21 C26 C27 112.32(15)
C25 C26 C27 126.58(17)
C26 C27 C28 105.58(15)
N1 C28 C27 115.81(15)
N1 C28 C7 111.95(13)
C27 C28 C7 106.89(13)
N1 C29 C30 114.15(13)
C14 C30 C29 108.53(14)
N1 C31 C5 110.53(14)
C34 C33 C10 119.11(16)
C33 C34 C35 121.09(16)
C34 C35 C8 119.86(15)

loop_
_geom_bond_atom_site_label_1
_geom_bond_atom_site_label_2
_geom_bond_distance
O1 C2 1.385(2)
O1 C1 1.430(2)
O2 C10 1.364(2)
O2 C11 1.426(2)
O3 C12 1.368(2)
O4 C22 1.378(2)
O4 C32 1.433(2)
N1 C28 1.455(2)
N1 C31 1.463(2)
N1 C29 1.474(2)
C2 C3 1.381(2)
C2 C20 1.391(2)
C3 C4 1.395(2)
C4 C18 1.421(2)
C4 C5 1.503(2)
C5 C6 1.323(2)
C5 C31 1.516(3)
C6 C7 1.513(2)
C7 C8 1.523(2)
C7 C21 1.533(2)
C7 C28 1.600(3)
C8 C35 1.390(2)
C8 C9 1.394(2)
C9 C10 1.384(2)
C10 C33 1.395(3)
C12 C13 1.383(3)
C12 C17 1.395(2)
C13 C14 1.388(3)
C14 C15 1.394(3)
C14 C30 1.501(3)
C15 C16 1.388(3)
C16 C17 1.402(3)
C17 C18 1.488(2)
C18 C19 1.389(2)
C19 C20 1.383(2)
C21 C26 1.385(2)
C21 C22 1.395(3)
C22 C23 1.395(2)
C23 C24 1.395(3)
C24 C25 1.377(3)
C25 C26 1.396(2)
C26 C27 1.495(3)
C27 C28 1.552(2)
C29 C30 1.568(2)
C33 C34 1.379(2)
C34 C35 1.383(3)

loop_
_geom_hbond_atom_site_label_D
_geom_hbond_atom_site_label_H
_geom_hbond_atom_site_label_A
_geom_hbond_distance_DH
_geom_hbond_distance_HA
_geom_hbond_distance_DA
_geom_hbond_angle_DHA
_geom_hbond_site_symmetry_A
O3 H3 O1 0.84 1.96 2.747(2) 156.1 3_657
